data_2211558
loop_
_publ_author_name
'Ji-Lin Lu'
'Da-Shun Zhang'
'Lin Li'
'Bei-Ping Liu'

_publ_section_title
;
 Bis(dimethylammonium) bis(pyridine-2,5-dicarboxylato)copper(II)
;
_journal_coeditor_code OB2094
_journal_issue 12
_journal_name_full 'Acta Crystallographica Section E'
_journal_page_first m3321
_journal_page_last m3322
_journal_paper_doi 10.1107/S1600536806047180
_journal_volume 62
_journal_year 2006
_chemical_formula_iupac '(C2 H8 N)2 [Cu (C7 H3 N O4)2]'
_chemical_formula_moiety '2C2 H8 N + , C14 H6 Cu N2 O8 2-'
_chemical_formula_sum 'C18 H22 Cu N4 O8'
_chemical_formula_weight 485.94
_chemical_name_systematic
;
Bis(dimethylammonium) bis(pyridine-2,5-dicarboxylato)copper(II)
;
_space_group_IT_number 2
_symmetry_cell_setting triclinic
_symmetry_space_group_name_Hall '-P 1'
_symmetry_space_group_name_H-M 'P -1'
_atom_sites_solution_hydrogens geom
_atom_sites_solution_primary direct
_atom_sites_solution_secondary difmap
_cell_angle_alpha 103.232(4)
_cell_angle_beta 92.484(4)
_cell_angle_gamma 108.439(4)
_cell_formula_units_Z 1
_cell_length_a 5.2516(13)
_cell_length_b 8.216(2)
_cell_length_c 12.290(3)
_cell_measurement_reflns_used 1119
_cell_measurement_temperature 294(2)
_cell_measurement_theta_max 26.25
_cell_measurement_theta_min 2.81
_cell_volume 485.8(2)
_computing_cell_refinement 'SAINT (Bruker,1998)'
_computing_data_collection 'SMART (Bruker, 1998)'
_computing_data_reduction SAINT
_computing_molecular_graphics 'ORTEPIII (Burnett & Johnson, 1996)'
_computing_publication_material 'WinGX (Farrugia, 1999)'
_computing_structure_refinement 'SHELXL97 (Sheldrick, 1997)'
_computing_structure_solution 'SHELXS97 (Sheldrick, 1997)'
_diffrn_ambient_temperature 294(2)
_diffrn_measured_fraction_theta_full 0.994
_diffrn_measured_fraction_theta_max 0.994
_diffrn_measurement_device_type 'Bruker SMART APEX2 CCD area-detector'
_diffrn_measurement_method '\f and \w'
_diffrn_radiation_monochromator graphite
_diffrn_radiation_source 'fine-focus sealed tube'
_diffrn_radiation_type MoK\a
_diffrn_radiation_wavelength 0.71073
_diffrn_reflns_av_R_equivalents 0.0213
_diffrn_reflns_av_sigmaI/netI 0.0449
_diffrn_reflns_limit_h_max 4
_diffrn_reflns_limit_h_min -6
_diffrn_reflns_limit_k_max 9
_diffrn_reflns_limit_k_min -8
_diffrn_reflns_limit_l_max 14
_diffrn_reflns_limit_l_min -11
_diffrn_reflns_number 2504
_diffrn_reflns_theta_full 25.00
_diffrn_reflns_theta_max 25.00
_diffrn_reflns_theta_min 1.72
_exptl_absorpt_coefficient_mu 1.181
_exptl_absorpt_correction_T_max 1.00000
_exptl_absorpt_correction_T_min 0.655247
_exptl_absorpt_correction_type multi-scan
_exptl_absorpt_process_details '(SADABS; Sheldrick, 1996)'
_exptl_crystal_colour Blue
_exptl_crystal_density_diffrn 1.661
_exptl_crystal_density_method 'not measured'
_exptl_crystal_description Block
_exptl_crystal_F_000 251
_exptl_crystal_size_max 0.24
_exptl_crystal_size_mid 0.14
_exptl_crystal_size_min 0.10
_refine_diff_density_max 0.303
_refine_diff_density_min -0.321
_refine_ls_extinction_method none
_refine_ls_goodness_of_fit_ref 1.060
_refine_ls_hydrogen_treatment constr
_refine_ls_matrix_type full
_refine_ls_number_parameters 144
_refine_ls_number_reflns 1715
_refine_ls_number_restraints 0
_refine_ls_restrained_S_all 1.060
_refine_ls_R_factor_all 0.0504
_refine_ls_R_factor_gt 0.0372
_refine_ls_shift/su_max 0.000
_refine_ls_shift/su_mean 0.000
_refine_ls_structure_factor_coef Fsqd
_refine_ls_weighting_details 'calc w = 1/[\s^2^(Fo^2^)+(0.0491P)^2^+0.0557P] where P=(Fo^2^+2Fc^2^)/3'
_refine_ls_weighting_scheme calc
_refine_ls_wR_factor_gt 0.0837
_refine_ls_wR_factor_ref 0.0919
_reflns_number_gt 1450
_reflns_number_total 1715
_reflns_threshold_expression I>2\s(I)
_cod_data_source_file ob2094.cif
_cod_data_source_block I
_cod_depositor_comments
;
The following automatic conversions were performed:
'_symmetry_cell_setting' value 'Triclinic' changed to 'triclinic'
according to '/home/saulius/struct/CIF-dictionaries/cif_core.dic'
dictionary named 'cif_core.dic' version 2.4.1 from 2010-06-29.

Automatic conversion script
Id: cif_fix_enum 1527 2010-12-29 10:47:43Z saulius 

The following automatic conversions were performed:

'_symmetry_cell_setting' value 'Triclinic' changed to 'triclinic'
according to /home/saulius/struct/CIF-dictionaries/cif_core.dic
dictionary named 'cif_core.dic' version 2.4.1 from 2010-06-29.

Automatic conversion script
Id: cif_fix_values 1715 2011-07-08 13:25:40Z adriana 
;
_cod_database_code 2211558
_cod_database_fobs_code 2211558

loop_
_symmetry_equiv_pos_as_xyz
'x, y, z'
'-x, -y, -z'

loop_
_atom_site_type_symbol
_atom_site_label
_atom_site_fract_x
_atom_site_fract_y
_atom_site_fract_z
_atom_site_U_iso_or_equiv
_atom_site_adp_type
_atom_site_calc_flag
_atom_site_refinement_flags
_atom_site_occupancy
Cu Cu1 1.0000 1.0000 0.0000 0.0275(2) Uani d S 1
O O1 1.2263(4) 0.8976(3) -0.09590(17) 0.0315(5) Uani d . 1
O O2 1.4979(5) 0.7359(3) -0.09340(18) 0.0402(6) Uani d . 1
O O3 0.9241(4) 0.5701(3) 0.39638(19) 0.0384(6) Uani d . 1
O O4 0.7079(5) 0.7585(3) 0.3789(2) 0.0466(6) Uani d . 1
N N1 1.0489(4) 0.8428(3) 0.09188(19) 0.0221(5) Uani d . 1
C C1 1.3254(6) 0.7966(4) -0.0557(2) 0.0256(6) Uani d . 1
C C2 1.2137(5) 0.7537(4) 0.0504(2) 0.0218(6) Uani d . 1
C C3 1.2705(6) 0.6339(4) 0.1009(2) 0.0270(7) Uani d . 1
H H3 1.3837 0.5729 0.0708 0.032 Uiso calc R 1
C C4 1.1566(6) 0.6056(4) 0.1973(2) 0.0277(7) Uani d . 1
H H4 1.1924 0.5248 0.2324 0.033 Uiso calc R 1
C C5 0.9893(5) 0.6978(4) 0.2412(2) 0.0219(6) Uani d . 1
C C6 0.9386(5) 0.8153(4) 0.1853(2) 0.0233(6) Uani d . 1
H H6 0.8244 0.8769 0.2135 0.028 Uiso calc R 1
C C7 0.8623(6) 0.6727(4) 0.3482(2) 0.0275(7) Uani d . 1
N N2 0.5206(5) 0.2761(3) 0.4280(2) 0.0299(6) Uani d . 1
H H2A 0.4629 0.2766 0.4960 0.036 Uiso calc R 1
H H2B 0.6663 0.3740 0.4362 0.036 Uiso calc R 1
C C8 0.3058(7) 0.2813(5) 0.3497(3) 0.0454(9) Uani d . 1
H H8A 0.3715 0.2902 0.2789 0.068 Uiso calc R 1
H H8B 0.2529 0.3824 0.3806 0.068 Uiso calc R 1
H H8C 0.1526 0.1749 0.3385 0.068 Uiso calc R 1
C C9 0.5987(7) 0.1174(4) 0.3880(3) 0.0432(9) Uani d . 1
H H9A 0.4474 0.0129 0.3850 0.065 Uiso calc R 1
H H9B 0.7465 0.1222 0.4388 0.065 Uiso calc R 1
H H9C 0.6530 0.1139 0.3142 0.065 Uiso calc R 1

loop_
_atom_site_aniso_label
_atom_site_aniso_U_11
_atom_site_aniso_U_22
_atom_site_aniso_U_33
_atom_site_aniso_U_12
_atom_site_aniso_U_13
_atom_site_aniso_U_23
Cu1 0.0384(3) 0.0341(3) 0.0234(3) 0.0210(2) 0.0156(2) 0.0181(2)
O1 0.0403(12) 0.0404(12) 0.0273(11) 0.0227(10) 0.0170(9) 0.0196(10)
O2 0.0487(14) 0.0519(14) 0.0363(13) 0.0315(12) 0.0253(11) 0.0182(11)
O3 0.0469(13) 0.0459(14) 0.0369(13) 0.0203(11) 0.0158(11) 0.0300(11)
O4 0.0646(16) 0.0630(16) 0.0406(14) 0.0429(14) 0.0330(12) 0.0325(12)
N1 0.0237(12) 0.0237(12) 0.0218(12) 0.0096(10) 0.0086(10) 0.0082(10)
C1 0.0267(16) 0.0269(16) 0.0233(16) 0.0081(13) 0.0080(13) 0.0070(13)
C2 0.0222(14) 0.0231(15) 0.0203(15) 0.0083(12) 0.0060(11) 0.0043(12)
C3 0.0287(16) 0.0293(16) 0.0290(16) 0.0161(13) 0.0069(13) 0.0094(13)
C4 0.0327(16) 0.0270(16) 0.0293(16) 0.0125(13) 0.0047(13) 0.0147(13)
C5 0.0219(15) 0.0225(14) 0.0207(15) 0.0052(12) 0.0040(12) 0.0073(12)
C6 0.0259(15) 0.0258(15) 0.0216(15) 0.0102(12) 0.0099(12) 0.0095(12)
C7 0.0290(16) 0.0324(17) 0.0229(16) 0.0087(13) 0.0072(13) 0.0124(13)
N2 0.0369(15) 0.0296(14) 0.0280(14) 0.0130(11) 0.0156(11) 0.0119(11)
C8 0.055(2) 0.062(2) 0.0321(19) 0.0350(19) 0.0122(17) 0.0148(17)
C9 0.044(2) 0.041(2) 0.049(2) 0.0207(17) 0.0126(17) 0.0110(17)

loop_
_atom_type_symbol
_atom_type_description
_atom_type_scat_dispersion_real
_atom_type_scat_dispersion_imag
_atom_type_scat_source
C C 0.0033 0.0016 'International Tables Vol C Tables 4.2.6.8 and 6.1.1.4'
H H 0.0000 0.0000 'International Tables Vol C Tables 4.2.6.8 and 6.1.1.4'
N N 0.0061 0.0033 'International Tables Vol C Tables 4.2.6.8 and 6.1.1.4'
O O 0.0106 0.0060 'International Tables Vol C Tables 4.2.6.8 and 6.1.1.4'
Cu Cu 0.3201 1.2651 'International Tables Vol C Tables 4.2.6.8 and 6.1.1.4'

loop_
_geom_angle_atom_site_label_1
_geom_angle_atom_site_label_2
_geom_angle_atom_site_label_3
_geom_angle_site_symmetry_1
_geom_angle_site_symmetry_3
_geom_angle
_geom_angle_publ_flag
O1 Cu1 O1 2_775 . 180.0 ?
O1 Cu1 N1 2_775 . 96.56(9) ?
O1 Cu1 N1 . . 83.44(9) yes
O1 Cu1 N1 2_775 2_775 83.44(9) ?
O1 Cu1 N1 . 2_775 96.56(9) ?
N1 Cu1 N1 . 2_775 180.0 ?
O1 Cu1 O2 . 1_455 97.55(8) yes
O1 Cu1 O2 . 2_875 82.45(8) no
O2 Cu1 N1 1_455 . 86.99(8) yes
O2 Cu1 N1 2_875 . 93.01(8) no
O1 Cu1 O2 2_775 1_455 82.45(8) no
O2 Cu1 N1 1_455 2_775 93.01(8) no
O2 Cu1 O2 1_455 2_875 180.00 no
O1 Cu1 O2 2_775 2_875 97.55(8) no
O2 Cu1 N1 2_875 2_775 86.99(8) no
C1 O1 Cu1 . . 114.99(18) ?
C6 N1 C2 . . 119.3(2) ?
C6 N1 Cu1 . . 128.35(19) ?
C2 N1 Cu1 . . 112.37(18) ?
O2 C1 O1 . . 126.6(3) ?
O2 C1 C2 . . 119.0(3) ?
O1 C1 C2 . . 114.4(2) ?
N1 C2 C3 . . 121.7(3) ?
N1 C2 C1 . . 114.1(2) ?
C3 C2 C1 . . 124.2(3) ?
C2 C3 C4 . . 119.0(3) ?
C2 C3 H3 . . 120.5 ?
C4 C3 H3 . . 120.5 ?
C5 C4 C3 . . 119.8(3) ?
C5 C4 H4 . . 120.1 ?
C3 C4 H4 . . 120.1 ?
C4 C5 C6 . . 118.2(3) ?
C4 C5 C7 . . 121.6(3) ?
C6 C5 C7 . . 120.2(2) ?
N1 C6 C5 . . 122.1(3) ?
N1 C6 H6 . . 119.0 ?
C5 C6 H6 . . 119.0 ?
O3 C7 O4 . . 126.7(3) ?
O3 C7 C5 . . 116.9(3) ?
O4 C7 C5 . . 116.4(2) ?
C8 N2 C9 . . 111.8(3) ?
C8 N2 H2A . . 109.2 ?
C9 N2 H2A . . 109.2 ?
C8 N2 H2B . . 109.2 ?
C9 N2 H2B . . 109.2 ?
H2A N2 H2B . . 107.9 ?
N2 C8 H8A . . 109.5 ?
N2 C8 H8B . . 109.5 ?
H8A C8 H8B . . 109.5 ?
N2 C8 H8C . . 109.5 ?
H8A C8 H8C . . 109.5 ?
H8B C8 H8C . . 109.5 ?
N2 C9 H9A . . 109.5 ?
N2 C9 H9B . . 109.5 ?
H9A C9 H9B . . 109.5 ?
N2 C9 H9C . . 109.5 ?
H9A C9 H9C . . 109.5 ?
H9B C9 H9C . . 109.5 ?

loop_
_geom_bond_atom_site_label_1
_geom_bond_atom_site_label_2
_geom_bond_site_symmetry_2
_geom_bond_distance
_geom_bond_publ_flag
Cu1 N1 . 1.965(2) yes
Cu1 N1 2_775 1.965(2) ?
Cu1 O1 2_775 1.952(2) ?
Cu1 O1 . 1.952(2) yes
Cu1 O2 1_455 2.821(2) yes
Cu1 O2 2_875 2.821(2) no
O1 C1 . 1.282(3) ?
O2 C1 . 1.225(3) ?
O3 C7 . 1.246(3) ?
O4 C7 . 1.250(4) ?
N1 C6 . 1.341(3) ?
N1 C2 . 1.347(4) ?
C1 C2 . 1.521(4) ?
C2 C3 . 1.375(4) ?
C3 C4 . 1.383(4) ?
C3 H3 . 0.9300 ?
C4 C5 . 1.383(4) ?
C4 H4 . 0.9300 ?
C5 C6 . 1.388(4) ?
C5 C7 . 1.526(4) ?
C6 H6 . 0.9300 ?
N2 C8 . 1.468(4) ?
N2 C9 . 1.474(4) ?
N2 H2A . 0.9000 ?
N2 H2B . 0.9000 ?
C8 H8A . 0.9600 ?
C8 H8B . 0.9600 ?
C8 H8C . 0.9600 ?
C9 H9A . 0.9600 ?
C9 H9B . 0.9600 ?
C9 H9C . 0.9600 ?

loop_
_geom_hbond_atom_site_label_D
_geom_hbond_atom_site_label_H
_geom_hbond_atom_site_label_A
_geom_hbond_site_symmetry_A
_geom_hbond_distance_DH
_geom_hbond_distance_HA
_geom_hbond_distance_DA
_geom_hbond_angle_DHA
N2 H2B O3 . 0.90 1.92 2.782(3) 158.5
N2 H2A O4 2_666 0.90 1.85 2.737(3) 169.5

loop_
_geom_torsion_atom_site_label_1
_geom_torsion_atom_site_label_2
_geom_torsion_atom_site_label_3
_geom_torsion_atom_site_label_4
_geom_torsion_site_symmetry_1
_geom_torsion
_geom_torsion_publ_flag
O1 Cu1 O1 C1 2_775 -9E1(10) ?
N1 Cu1 O1 C1 . -6.8(2) ?
N1 Cu1 O1 C1 2_775 173.2(2) ?
O1 Cu1 N1 C6 2_775 3.8(3) ?
O1 Cu1 N1 C6 . -176.2(3) ?
N1 Cu1 N1 C6 2_775 -4E1(10) ?
O1 Cu1 N1 C2 2_775 -177.08(19) ?
O1 Cu1 N1 C2 . 2.92(19) ?
N1 Cu1 N1 C2 2_775 14E1(10) ?
O2 Cu1 O1 C1 1_455 -92.9(2) no
O2 Cu1 O1 C1 2_875 87.1(2) no
O2 Cu1 N1 C2 1_455 100.88(19) no
O2 Cu1 N1 C2 2_875 -79.12(19) no
O2 Cu1 N1 C6 1_455 -78.2(2) no
O2 Cu1 N1 C6 2_875 101.8(2) no
Cu1 O1 C1 O2 . -170.3(2) ?
Cu1 O1 C1 C2 . 8.8(3) ?
C6 N1 C2 C3 . 0.5(4) ?
Cu1 N1 C2 C3 . -178.7(2) ?
C6 N1 C2 C1 . 180.0(2) ?
Cu1 N1 C2 C1 . 0.8(3) ?
O2 C1 C2 N1 . 172.8(3) ?
O1 C1 C2 N1 . -6.4(4) ?
O2 C1 C2 C3 . -7.7(4) ?
O1 C1 C2 C3 . 173.1(3) ?
N1 C2 C3 C4 . -0.5(4) ?
C1 C2 C3 C4 . -179.9(3) ?
C2 C3 C4 C5 . -0.2(4) ?
C3 C4 C5 C6 . 0.8(4) ?
C3 C4 C5 C7 . -179.2(3) ?
C2 N1 C6 C5 . 0.2(4) ?
Cu1 N1 C6 C5 . 179.3(2) ?
C4 C5 C6 N1 . -0.9(4) ?
C7 C5 C6 N1 . 179.2(2) ?
C4 C5 C7 O3 . 2.6(4) ?
C6 C5 C7 O3 . -177.5(3) ?
C4 C5 C7 O4 . -178.0(3) ?
C6 C5 C7 O4 . 2.0(4) ?
